data_4075963
loop_
_publ_author_name
'Brisdon, Alan K.'
'Crossley, Ian R.'
'Pritchard, Robin G.'

_publ_section_title
;
 Asymmetric Fluoro-alkynyl Mercurials:&#x00A0; The Synthesis and Solid
 State Structures of RHgC&#x22EE;CCF3(R = Ph, Fc)
;
_journal_issue 22
_journal_name_full Organometallics
_journal_page_first 5487
_journal_paper_doi 10.1021/om050366q
_journal_volume 24
_journal_year 2005
_chemical_compound_source 'synthesis as described'
_chemical_formula_moiety 'C13 H9 F3 Fe1 Hg1'
_chemical_formula_sum 'C13 H9 F3 Fe Hg'
_chemical_formula_weight 478.64
_chemical_name_systematic
;
 [(C5H5)Fe(C5H4HgCCCF3)]
;
_space_group_IT_number 14
_symmetry_cell_setting monoclinic
_symmetry_Int_Tables_number 14
_symmetry_space_group_name_Hall '-P 2ybc'
_symmetry_space_group_name_H-M 'P 1 21/c 1'
_atom_sites_solution_hydrogens geom
_atom_sites_solution_primary direct
_atom_sites_solution_secondary difmap
_audit_conform_dict_location ftp://ftp.iucr.org/pub/cif_core.dic
_audit_conform_dict_name cif_core.dic
_audit_conform_dict_version 2.2
_audit_creation_date 2003-11-26T00:21:50-00:00
_audit_creation_method 'WinGX routine CIF_UPDATE'
_cell_angle_alpha 90
_cell_angle_beta 100.8620(10)
_cell_angle_gamma 90
_cell_formula_units_Z 4
_cell_length_a 16.0728(6)
_cell_length_b 9.7449(3)
_cell_length_c 8.1183(3)
_cell_measurement_reflns_used 23131
_cell_measurement_temperature 120(2)
_cell_measurement_theta_max 27.48
_cell_measurement_theta_min 2.91
_cell_measurement_wavelength 0.71073
_cell_volume 1248.77(8)
_computing_molecular_graphics 'Ortep-3 for Windows (Farrugia, 1997)'
_computing_publication_material 'WinGX publication routines (Farrugia, 1999)'
_computing_structure_refinement 'SHELXL-97 (Sheldrick, 1997)'
_computing_structure_solution 'SHELXS-97 (Sheldrick, 1997)'
_diffrn_ambient_temperature 120(2)
_diffrn_measured_fraction_theta_full 0.996
_diffrn_measured_fraction_theta_max 0.996
_diffrn_radiation_monochromator graphite
_diffrn_radiation_probe x-ray
_diffrn_radiation_type MoK\a
_diffrn_radiation_wavelength 0.71073
_diffrn_reflns_av_R_equivalents 0.0426
_diffrn_reflns_av_unetI/netI 0.0565
_diffrn_reflns_limit_h_max 20
_diffrn_reflns_limit_h_min -20
_diffrn_reflns_limit_k_max 12
_diffrn_reflns_limit_k_min -12
_diffrn_reflns_limit_l_max 10
_diffrn_reflns_limit_l_min -10
_diffrn_reflns_number 5401
_diffrn_reflns_theta_full 27.39
_diffrn_reflns_theta_max 27.39
_diffrn_reflns_theta_min 3.3
_exptl_absorpt_coefficient_mu 13.453
_exptl_absorpt_correction_T_max 0.912
_exptl_absorpt_correction_T_min 0.301
_exptl_absorpt_correction_type multi-scan
_exptl_absorpt_process_details
;
 R.H. Blessing, Acta Cryst. (1995), A51, 33-38
;
_exptl_crystal_colour orange
_exptl_crystal_density_diffrn 2.546
_exptl_crystal_density_method 'not measured'
_exptl_crystal_description plate
_exptl_crystal_F_000 880
_exptl_crystal_size_max 0.2
_exptl_crystal_size_mid 0.15
_exptl_crystal_size_min 0.02
_refine_diff_density_max 1.812
_refine_diff_density_min -2.449
_refine_diff_density_rms 0.242
_refine_ls_extinction_coef 0.0026(3)
_refine_ls_extinction_expression Fc^*^=kFc[1+0.001xFc^2^\l^3^/sin(2\q)]^-1/4^
_refine_ls_extinction_method SHELXL
_refine_ls_goodness_of_fit_ref 1.054
_refine_ls_hydrogen_treatment mixed
_refine_ls_matrix_type full
_refine_ls_number_parameters 164
_refine_ls_number_reflns 2840
_refine_ls_number_restraints 0
_refine_ls_restrained_S_all 1.054
_refine_ls_R_factor_all 0.0422
_refine_ls_R_factor_gt 0.0366
_refine_ls_shift/su_max 0.001
_refine_ls_shift/su_mean 0
_refine_ls_structure_factor_coef Fsqd
_refine_ls_weighting_details 'calc w=1/[\s^2^(Fo^2^)+(0.0481P)^2^+1.1656P] where P=(Fo^2^+2Fc^2^)/3'
_refine_ls_weighting_scheme calc
_refine_ls_wR_factor_gt 0.0886
_refine_ls_wR_factor_ref 0.0924
_reflns_number_gt 2500
_reflns_number_total 2840
_reflns_threshold_expression >2sigma(I)
_cod_data_source_file om050366qsi20050509_115627.cif
_cod_data_source_block FcHgtfp
_cod_database_code 4075963

loop_
_symmetry_equiv_pos_as_xyz
'x, y, z'
'-x, y+1/2, -z+1/2'
'-x, -y, -z'
'x, -y-1/2, z-1/2'

loop_
_atom_site_label
_atom_site_type_symbol
_atom_site_fract_x
_atom_site_fract_y
_atom_site_fract_z
_atom_site_U_iso_or_equiv
_atom_site_adp_type
_atom_site_occupancy
_atom_site_symmetry_multiplicity
_atom_site_calc_flag
_atom_site_refinement_flags
C1 C 0.4357(4) -0.7892(6) 0.5468(8) 0.0308(14) Uani 1 1 d .
C2 C 0.4958(4) -0.8238(7) 0.6457(7) 0.0306(13) Uani 1 1 d .
C3 C 0.5732(4) -0.8619(7) 0.7593(7) 0.0323(13) Uani 1 1 d .
C10 C 0.2336(4) -0.6594(6) 0.1976(6) 0.0235(11) Uani 1 1 d .
C11 C 0.1478(4) -0.7046(6) 0.1851(7) 0.0232(12) Uani 1 1 d .
H11 H 0.1295 -0.776 0.2495 0.028 Uiso 1 1 calc R
C12 C 0.0944(4) -0.6254(6) 0.0606(6) 0.0258(12) Uani 1 1 d .
H12 H 0.0347 -0.6342 0.0273 0.031 Uiso 1 1 calc R
C13 C 0.1476(4) -0.5294(6) -0.0055(6) 0.0267(13) Uani 1 1 d .
H13 H 0.1292 -0.4636 -0.0909 0.032 Uiso 1 1 calc R
C14 C 0.2327(4) -0.5500(6) 0.0788(6) 0.0268(12) Uani 1 1 d .
H14 H 0.2807 -0.4998 0.0599 0.032 Uiso 1 1 calc R
C15 C 0.1968(4) -0.4381(7) 0.4885(7) 0.0349(15) Uani 1 1 d .
H15 H 0.2416 -0.4775 0.5674 0.042 Uiso 1 1 calc R
C16 C 0.1113(4) -0.4773(6) 0.4618(7) 0.0309(13) Uani 1 1 d .
H16 H 0.088 -0.5479 0.52 0.037 Uiso 1 1 calc R
C17 C 0.0658(4) -0.3939(7) 0.3336(7) 0.0302(13) Uani 1 1 d .
H17 H 0.0066 -0.398 0.2913 0.036 Uiso 1 1 calc R
C18 C 0.1239(5) -0.3030(7) 0.2790(8) 0.0363(15) Uani 1 1 d .
H18 H 0.1106 -0.2368 0.1922 0.044 Uiso 1 1 calc R
C19 C 0.2044(4) -0.3281(8) 0.3756(9) 0.0440(18) Uani 1 1 d .
H19 H 0.255 -0.2804 0.3676 0.053 Uiso 1 1 calc R
F1 F 0.5596(3) -0.9447(5) 0.8825(5) 0.0569(12) Uani 1 1 d .
F2 F 0.6146(3) -0.7527(5) 0.8361(6) 0.0532(12) Uani 1 1 d .
F3 F 0.6288(3) -0.9256(5) 0.6813(5) 0.0538(12) Uani 1 1 d .
Hg1 Hg 0.334027(13) -0.72502(2) 0.37197(2) 0.02563(13) Uani 1 1 d .
Fe1 Fe 0.15704(5) -0.50144(8) 0.24624(9) 0.01981(19) Uani 1 1 d .

loop_
_atom_site_aniso_label
_atom_site_aniso_U_11
_atom_site_aniso_U_22
_atom_site_aniso_U_33
_atom_site_aniso_U_23
_atom_site_aniso_U_13
_atom_site_aniso_U_12
C1 0.029(4) 0.029(4) 0.036(3) -0.001(2) 0.010(3) -0.001(3)
C2 0.027(3) 0.034(3) 0.032(3) 0.004(3) 0.008(2) 0.003(3)
C3 0.030(3) 0.035(3) 0.033(3) 0.000(2) 0.008(2) 0.003(3)
C10 0.027(3) 0.021(3) 0.024(2) -0.001(2) 0.008(2) 0.005(2)
C11 0.026(3) 0.018(3) 0.025(3) -0.001(2) 0.004(2) -0.002(2)
C12 0.027(3) 0.023(3) 0.025(3) -0.006(2) -0.001(2) -0.003(2)
C13 0.041(4) 0.023(3) 0.019(2) 0.001(2) 0.011(2) -0.001(3)
C14 0.035(3) 0.025(3) 0.024(3) 0.001(2) 0.013(2) -0.001(3)
C15 0.032(3) 0.043(4) 0.027(3) -0.011(3) -0.002(2) 0.011(3)
C16 0.043(4) 0.028(3) 0.025(3) -0.001(2) 0.014(2) 0.006(3)
C17 0.026(3) 0.032(3) 0.033(3) -0.009(2) 0.004(2) 0.008(3)
C18 0.056(5) 0.024(3) 0.033(3) 0.000(2) 0.018(3) 0.004(3)
C19 0.036(4) 0.048(4) 0.054(4) -0.030(3) 0.022(3) -0.021(3)
F1 0.047(3) 0.066(3) 0.056(2) 0.028(2) 0.005(2) 0.011(2)
F2 0.043(3) 0.055(2) 0.056(3) -0.014(2) -0.008(2) -0.003(2)
F3 0.036(2) 0.072(3) 0.052(2) -0.013(2) 0.0021(18) 0.020(2)
Hg1 0.02208(18) 0.0276(2) 0.02755(17) 0.00104(7) 0.00553(10) 0.00357(8)
Fe1 0.0205(4) 0.0189(4) 0.0203(4) -0.0012(3) 0.0046(3) -0.0004(3)

loop_
_atom_type_symbol
_atom_type_description
_atom_type_scat_dispersion_real
_atom_type_scat_dispersion_imag
_atom_type_scat_source
C C 0.0033 0.0016 'International Tables Vol C Tables 4.2.6.8 and 6.1.1.4'
H H 0 0 'International Tables Vol C Tables 4.2.6.8 and 6.1.1.4'
F F 0.0171 0.0103 'International Tables Vol C Tables 4.2.6.8 and 6.1.1.4'
Hg Hg -2.3894 9.2266 'International Tables Vol C Tables 4.2.6.8 and 6.1.1.4'
Fe Fe 0.3463 0.8444 'International Tables Vol C Tables 4.2.6.8 and 6.1.1.4'

loop_
_geom_angle_atom_site_label_1
_geom_angle_atom_site_label_2
_geom_angle_atom_site_label_3
_geom_angle
C2 C1 Hg1 178.1(6)
C1 C2 C3 175.9(7)
F1 C3 F3 106.9(6)
F1 C3 F2 105.6(5)
F3 C3 F2 105.7(5)
F1 C3 C2 112.9(5)
F3 C3 C2 112.7(5)
F2 C3 C2 112.5(6)
C11 C10 C14 107.0(5)
C11 C10 Hg1 125.4(4)
C14 C10 Hg1 127.3(4)
C11 C10 Fe1 69.0(3)
C14 C10 Fe1 69.0(3)
Hg1 C10 Fe1 121.7(3)
C12 C11 C10 109.1(5)
C12 C11 Fe1 69.7(3)
C10 C11 Fe1 70.1(3)
C12 C11 H11 125.5
C10 C11 H11 125.5
Fe1 C11 H11 126.3
C11 C12 C13 107.2(5)
C11 C12 Fe1 69.5(3)
C13 C12 Fe1 69.3(3)
C11 C12 H12 126.4
C13 C12 H12 126.4
Fe1 C12 H12 126.4
C14 C13 C12 108.3(5)
C14 C13 Fe1 69.7(3)
C12 C13 Fe1 69.5(3)
C14 C13 H13 125.9
C12 C13 H13 125.9
Fe1 C13 H13 126.5
C13 C14 C10 108.4(5)
C13 C14 Fe1 69.5(3)
C10 C14 Fe1 70.0(3)
C13 C14 H14 125.8
C10 C14 H14 125.8
Fe1 C14 H14 126.3
C16 C15 C19 107.7(5)
C16 C15 Fe1 69.5(3)
C19 C15 Fe1 70.1(3)
C16 C15 H15 126.1
C19 C15 H15 126.1
Fe1 C15 H15 125.9
C15 C16 C17 108.3(6)
C15 C16 Fe1 70.3(3)
C17 C16 Fe1 69.7(3)
C15 C16 H16 125.9
C17 C16 H16 125.9
Fe1 C16 H16 125.7
C16 C17 C18 108.1(6)
C16 C17 Fe1 69.7(3)
C18 C17 Fe1 69.7(4)
C16 C17 H17 126
C18 C17 H17 126
Fe1 C17 H17 126.2
C19 C18 C17 108.0(6)
C19 C18 Fe1 70.8(4)
C17 C18 Fe1 69.6(4)
C19 C18 H18 126
C17 C18 H18 126
Fe1 C18 H18 125.2
C18 C19 C15 107.9(6)
C18 C19 Fe1 69.1(4)
C15 C19 Fe1 69.1(4)
C18 C19 H19 126.1
C15 C19 H19 126.1
Fe1 C19 H19 127.3
C10 Hg1 C1 179.4(2)
C17 Fe1 C16 40.6(2)
C17 Fe1 C18 40.7(3)
C16 Fe1 C18 68.4(2)
C17 Fe1 C13 119.7(2)
C16 Fe1 C13 155.0(3)
C18 Fe1 C13 106.6(2)
C17 Fe1 C11 124.1(3)
C16 Fe1 C11 107.5(2)
C18 Fe1 C11 160.8(3)
C13 Fe1 C11 68.8(2)
C17 Fe1 C14 155.4(2)
C16 Fe1 C14 162.9(2)
C18 Fe1 C14 120.7(3)
C13 Fe1 C14 40.8(2)
C11 Fe1 C14 68.8(2)
C17 Fe1 C12 105.9(2)
C16 Fe1 C12 119.7(3)
C18 Fe1 C12 123.6(3)
C13 Fe1 C12 41.2(2)
C11 Fe1 C12 40.8(2)
C14 Fe1 C12 69.2(2)
C17 Fe1 C15 68.0(2)
C16 Fe1 C15 40.2(3)
C18 Fe1 C15 68.3(3)
C13 Fe1 C15 162.7(3)
C11 Fe1 C15 121.5(2)
C14 Fe1 C15 126.3(2)
C12 Fe1 C15 155.4(3)
C17 Fe1 C10 161.7(2)
C16 Fe1 C10 125.3(2)
C18 Fe1 C10 156.5(3)
C13 Fe1 C10 69.0(2)
C11 Fe1 C10 41.0(2)
C14 Fe1 C10 41.0(2)
C12 Fe1 C10 69.2(2)
C15 Fe1 C10 108.7(2)
C17 Fe1 C19 67.7(3)
C16 Fe1 C19 68.0(3)
C18 Fe1 C19 40.1(3)
C13 Fe1 C19 124.9(3)
C11 Fe1 C19 157.5(3)
C14 Fe1 C19 108.7(2)
C12 Fe1 C19 161.0(3)
C15 Fe1 C19 40.8(3)
C10 Fe1 C19 122.4(3)

loop_
_geom_bond_atom_site_label_1
_geom_bond_atom_site_label_2
_geom_bond_distance
C1 C2 1.182(9)
C1 Hg1 2.050(7)
C2 C3 1.451(8)
C3 F1 1.335(7)
C3 F3 1.341(7)
C3 F2 1.344(8)
C10 C11 1.432(8)
C10 C14 1.436(8)
C10 Hg1 2.039(5)
C10 Fe1 2.055(5)
C11 C12 1.424(8)
C11 Fe1 2.040(5)
C11 H11 0.95
C12 C13 1.438(8)
C12 Fe1 2.043(5)
C12 H12 0.95
C13 C14 1.423(9)
C13 Fe1 2.039(5)
C13 H13 0.95
C14 Fe1 2.042(6)
C14 H14 0.95
C15 C16 1.404(9)
C15 C19 1.430(11)
C15 Fe1 2.045(5)
C15 H15 0.95
C16 C17 1.411(8)
C16 Fe1 2.035(5)
C16 H16 0.95
C17 C18 1.417(10)
C17 Fe1 2.035(6)
C17 H17 0.95
C18 C19 1.402(10)
C18 Fe1 2.036(7)
C18 H18 0.95
C19 Fe1 2.058(7)
C19 H19 0.95

loop_
_geom_torsion_atom_site_label_1
_geom_torsion_atom_site_label_2
_geom_torsion_atom_site_label_3
_geom_torsion_atom_site_label_4
_geom_torsion
Hg1 C1 C2 C3 -2E1(3)
C1 C2 C3 F1 -171(10)
C1 C2 C3 F3 -50(10)
C1 C2 C3 F2 70(10)
C14 C10 C11 C12 0.2(6)
Hg1 C10 C11 C12 173.6(4)
Fe1 C10 C11 C12 58.9(4)
C14 C10 C11 Fe1 -58.7(4)
Hg1 C10 C11 Fe1 114.7(4)
C10 C11 C12 C13 0.0(6)
Fe1 C11 C12 C13 59.2(4)
C10 C11 C12 Fe1 -59.2(4)
C11 C12 C13 C14 -0.2(6)
Fe1 C12 C13 C14 59.1(4)
C11 C12 C13 Fe1 -59.3(4)
C12 C13 C14 C10 0.4(6)
Fe1 C13 C14 C10 59.4(4)
C12 C13 C14 Fe1 -59.0(4)
C11 C10 C14 C13 -0.4(6)
Hg1 C10 C14 C13 -173.6(4)
Fe1 C10 C14 C13 -59.1(4)
C11 C10 C14 Fe1 58.7(4)
Hg1 C10 C14 Fe1 -114.6(4)
C19 C15 C16 C17 0.3(7)
Fe1 C15 C16 C17 -59.6(4)
C19 C15 C16 Fe1 59.9(4)
C15 C16 C17 C18 0.6(6)
Fe1 C16 C17 C18 -59.3(4)
C15 C16 C17 Fe1 59.9(4)
C16 C17 C18 C19 -1.3(7)
Fe1 C17 C18 C19 -60.7(4)
C16 C17 C18 Fe1 59.4(4)
C17 C18 C19 C15 1.5(7)
Fe1 C18 C19 C15 -58.4(4)
C17 C18 C19 Fe1 59.9(4)
C16 C15 C19 C18 -1.1(7)
Fe1 C15 C19 C18 58.4(4)
C16 C15 C19 Fe1 -59.5(4)
C11 C10 Hg1 C1 -16E1(2)
C14 C10 Hg1 C1 1E1(2)
Fe1 C10 Hg1 C1 -8E1(2)
C2 C1 Hg1 C10 -2E1(4)
C18 C17 Fe1 C16 119.3(5)
C16 C17 Fe1 C18 -119.3(5)
C16 C17 Fe1 C13 159.8(4)
C18 C17 Fe1 C13 -80.9(4)
C16 C17 Fe1 C11 76.5(4)
C18 C17 Fe1 C11 -164.2(4)
C16 C17 Fe1 C14 -168.1(5)
C18 C17 Fe1 C14 -48.8(7)
C16 C17 Fe1 C12 117.3(4)
C18 C17 Fe1 C12 -123.4(4)
C16 C17 Fe1 C15 -37.5(4)
C18 C17 Fe1 C15 81.8(4)
C16 C17 Fe1 C10 45.6(8)
C18 C17 Fe1 C10 164.9(7)
C16 C17 Fe1 C19 -81.7(4)
C18 C17 Fe1 C19 37.6(4)
C15 C16 Fe1 C17 -119.2(5)
C15 C16 Fe1 C18 -81.4(4)
C17 C16 Fe1 C18 37.7(4)
C15 C16 Fe1 C13 -164.5(6)
C17 C16 Fe1 C13 -45.3(8)
C15 C16 Fe1 C11 118.4(4)
C17 C16 Fe1 C11 -122.4(4)
C15 C16 Fe1 C14 43.9(10)
C17 C16 Fe1 C14 163.1(8)
C15 C16 Fe1 C12 161.2(4)
C17 C16 Fe1 C12 -79.6(4)
C17 C16 Fe1 C15 119.2(5)
C15 C16 Fe1 C10 76.8(4)
C17 C16 Fe1 C10 -164.0(3)
C15 C16 Fe1 C19 -38.1(4)
C17 C16 Fe1 C19 81.0(4)
C19 C18 Fe1 C17 118.6(5)
C19 C18 Fe1 C16 81.0(4)
C17 C18 Fe1 C16 -37.6(3)
C19 C18 Fe1 C13 -124.9(4)
C17 C18 Fe1 C13 116.5(4)
C19 C18 Fe1 C11 162.1(7)
C17 C18 Fe1 C11 43.5(9)
C19 C18 Fe1 C14 -82.7(4)
C17 C18 Fe1 C14 158.7(3)
C19 C18 Fe1 C12 -166.8(4)
C17 C18 Fe1 C12 74.5(4)
C19 C18 Fe1 C15 37.6(4)
C17 C18 Fe1 C15 -81.0(4)
C19 C18 Fe1 C10 -49.5(7)
C17 C18 Fe1 C10 -168.1(5)
C17 C18 Fe1 C19 -118.6(5)
C14 C13 Fe1 C17 160.2(4)
C12 C13 Fe1 C17 -80.1(4)
C14 C13 Fe1 C16 -167.6(5)
C12 C13 Fe1 C16 -47.9(7)
C14 C13 Fe1 C18 118.0(4)
C12 C13 Fe1 C18 -122.3(4)
C14 C13 Fe1 C11 -81.7(4)
C12 C13 Fe1 C11 38.0(3)
C12 C13 Fe1 C14 119.7(5)
C14 C13 Fe1 C12 -119.7(5)
C14 C13 Fe1 C15 47.9(10)
C12 C13 Fe1 C15 167.6(8)
C14 C13 Fe1 C10 -37.7(3)
C12 C13 Fe1 C10 82.0(4)
C14 C13 Fe1 C19 77.9(4)
C12 C13 Fe1 C19 -162.4(4)
C12 C11 Fe1 C17 74.0(4)
C10 C11 Fe1 C17 -165.7(3)
C12 C11 Fe1 C16 115.5(4)
C10 C11 Fe1 C16 -124.2(3)
C12 C11 Fe1 C18 41.1(8)
C10 C11 Fe1 C18 161.5(7)
C12 C11 Fe1 C13 -38.4(3)
C10 C11 Fe1 C13 82.0(3)
C12 C11 Fe1 C14 -82.3(4)
C10 C11 Fe1 C14 38.1(3)
C10 C11 Fe1 C12 120.3(5)
C12 C11 Fe1 C15 157.2(3)
C10 C11 Fe1 C15 -82.4(4)
C12 C11 Fe1 C10 -120.3(5)
C12 C11 Fe1 C19 -170.1(6)
C10 C11 Fe1 C19 -49.7(7)
C13 C14 Fe1 C17 -45.0(7)
C10 C14 Fe1 C17 -164.6(5)
C13 C14 Fe1 C16 162.1(8)
C10 C14 Fe1 C16 42.5(10)
C13 C14 Fe1 C18 -79.8(4)
C10 C14 Fe1 C18 160.6(4)
C10 C14 Fe1 C13 -119.6(5)
C13 C14 Fe1 C11 81.7(4)
C10 C14 Fe1 C11 -38.0(3)
C13 C14 Fe1 C12 37.8(3)
C10 C14 Fe1 C12 -81.9(4)
C13 C14 Fe1 C15 -164.1(4)
C10 C14 Fe1 C15 76.2(4)
C13 C14 Fe1 C10 119.6(5)
C13 C14 Fe1 C19 -122.1(4)
C10 C14 Fe1 C19 118.2(4)
C11 C12 Fe1 C17 -124.1(4)
C13 C12 Fe1 C17 117.2(4)
C11 C12 Fe1 C16 -82.4(4)
C13 C12 Fe1 C16 158.9(3)
C11 C12 Fe1 C18 -165.0(3)
C13 C12 Fe1 C18 76.3(4)
C11 C12 Fe1 C13 118.7(5)
C13 C12 Fe1 C11 -118.7(5)
C11 C12 Fe1 C14 81.3(4)
C13 C12 Fe1 C14 -37.4(3)
C11 C12 Fe1 C15 -52.5(7)
C13 C12 Fe1 C15 -171.2(6)
C11 C12 Fe1 C10 37.2(3)
C13 C12 Fe1 C10 -81.4(4)
C11 C12 Fe1 C19 168.3(7)
C13 C12 Fe1 C19 49.6(9)
C16 C15 Fe1 C17 37.8(4)
C19 C15 Fe1 C17 -81.0(4)
C19 C15 Fe1 C16 -118.8(6)
C16 C15 Fe1 C18 81.8(4)
C19 C15 Fe1 C18 -36.9(4)
C16 C15 Fe1 C13 157.7(8)
C19 C15 Fe1 C13 38.9(10)
C16 C15 Fe1 C11 -79.7(4)
C19 C15 Fe1 C11 161.6(4)
C16 C15 Fe1 C14 -165.3(4)
C19 C15 Fe1 C14 75.9(5)
C16 C15 Fe1 C12 -42.2(7)
C19 C15 Fe1 C12 -161.0(5)
C16 C15 Fe1 C10 -123.0(4)
C19 C15 Fe1 C10 118.2(4)
C16 C15 Fe1 C19 118.8(6)
C11 C10 Fe1 C17 40.5(8)
C14 C10 Fe1 C17 159.4(6)
Hg1 C10 Fe1 C17 -78.9(8)
C11 C10 Fe1 C16 75.2(4)
C14 C10 Fe1 C16 -165.9(4)
Hg1 C10 Fe1 C16 -44.2(4)
C11 C10 Fe1 C18 -164.8(6)
C14 C10 Fe1 C18 -45.9(7)
Hg1 C10 Fe1 C18 75.8(7)
C11 C10 Fe1 C13 -81.4(3)
C14 C10 Fe1 C13 37.5(3)
Hg1 C10 Fe1 C13 159.1(4)
C14 C10 Fe1 C11 118.9(4)
Hg1 C10 Fe1 C11 -119.4(5)
C11 C10 Fe1 C14 -118.9(4)
Hg1 C10 Fe1 C14 121.7(5)
C11 C10 Fe1 C12 -37.1(3)
C14 C10 Fe1 C12 81.8(4)
Hg1 C10 Fe1 C12 -156.5(4)
C11 C10 Fe1 C15 116.8(3)
C14 C10 Fe1 C15 -124.3(4)
Hg1 C10 Fe1 C15 -2.6(4)
C11 C10 Fe1 C19 159.8(4)
C14 C10 Fe1 C19 -81.3(4)
Hg1 C10 Fe1 C19 40.4(4)
C18 C19 Fe1 C17 -38.2(4)
C15 C19 Fe1 C17 81.6(4)
C18 C19 Fe1 C16 -82.2(4)
C15 C19 Fe1 C16 37.6(4)
C15 C19 Fe1 C18 119.8(5)
C18 C19 Fe1 C13 73.3(4)
C15 C19 Fe1 C13 -166.8(4)
C18 C19 Fe1 C11 -164.7(6)
C15 C19 Fe1 C11 -44.8(8)
C18 C19 Fe1 C14 115.8(4)
C15 C19 Fe1 C14 -124.4(4)
C18 C19 Fe1 C12 35.6(9)
C15 C19 Fe1 C12 155.4(7)
C18 C19 Fe1 C15 -119.8(5)
C18 C19 Fe1 C10 159.0(4)
C15 C19 Fe1 C10 -81.2(4)
